data_2001904
loop_
_publ_author_name
'Giraldi, T.'
'Taylor, M. R.'
'Moreno-Vida, M. I.'
'Ruiz-Sanchez, J.'
'Salas-Peregr\'in, J. M.'
'Colacio, E.'

_publ_section_title
;
 Structure of potassium theobrominium
 tetrakis(thiocyanato)palladate(II) monohydrate
;
_journal_issue 3
_journal_name_full 'Acta Crystallographica Section C'
_journal_page_first 580
_journal_page_last 582
_journal_paper_doi 10.1107/S0108270192010990
_journal_volume 49
_journal_year 1993
_chemical_formula_moiety 'C7 H9 N4 O2 1+, C4 N4 Pd1 S4 2-, H2 O, K 1+'
_chemical_formula_structural 'K (C7 H9 N4 O2) (Pd (S1 C1 N1)4) (H2 O)'
_chemical_formula_sum 'C11 H11 K N8 O3 Pd S4'
_chemical_formula_weight 576.998
_chemical_name_systematic
;
Potassium Theobrominium Tetrakis(thiocyanato)palladate(II) Monohydrate
;
_space_group_IT_number 14
_symmetry_cell_setting monoclinic
_symmetry_space_group_name_Hall '-P 2ybc'
_symmetry_space_group_name_H-M 'P 1 21/c 1'
_cell_angle_alpha 90.00000
_cell_angle_beta 95.980(7)
_cell_angle_gamma 90.00000
_cell_formula_units_Z 4
_cell_length_a 15.172(2)
_cell_length_b 7.1730(8)
_cell_length_c 18.6190(10)
_cell_measurement_reflns_used 25
_cell_measurement_temperature 293
_cell_measurement_theta_max 13
_cell_measurement_theta_min 3
_cell_volume 2015.3(4)
_computing_data_reduction
;   FLUCAD (Taylor, 1980);
 xtal ADDREF, ABSORB and SORTRF (Hall & Stewart, 1990)
;
_computing_molecular_graphics 'xtal ORTEP'
_computing_publication_material ' xtal BONDLA, LSQPL and LISTFC'
_computing_structure_refinement '  xtal CRYLSQ, BONDAT, CONTRS, PLOTX and SLANT'
_computing_structure_solution
;
xtal FOURR, FC, MODEL, PEKPIK and ADDATM
;
_diffrn_ambient_temperature 293
_diffrn_measurement_device
;
Enraf-Nonius CAD-4
;
_diffrn_measurement_method \w/\q
_diffrn_radiation_monochromator graphite
_diffrn_radiation_source 'fixed xray tube'
_diffrn_radiation_type 'Mo K\a'
_diffrn_radiation_wavelength .71069
_diffrn_reflns_av_R_equivalents 0.027
_diffrn_reflns_av_sigmaI/netI 0.041
_diffrn_reflns_limit_h_max 14
_diffrn_reflns_limit_h_min -14
_diffrn_reflns_limit_k_max 6
_diffrn_reflns_limit_k_min 0
_diffrn_reflns_limit_l_max 17
_diffrn_reflns_limit_l_min -17
_diffrn_reflns_number 3750
_diffrn_reflns_reduction_process 'standard average, aver 1'
_diffrn_reflns_theta_max 20
_diffrn_reflns_theta_min 1
_diffrn_standards_decay_% 0
_diffrn_standards_interval_time 120
_diffrn_standards_number 2
_exptl_absorpt_coefficient_mu 1.544
_exptl_absorpt_correction_T_max 0.9644
_exptl_absorpt_correction_T_min 0.9160
_exptl_absorpt_correction_type gaussian
_exptl_crystal_colour red
_exptl_crystal_density_diffrn 1.902
_exptl_crystal_description needle
_exptl_crystal_F_000 1184
_exptl_crystal_size_max 0.650
_exptl_crystal_size_mid 0.058
_exptl_crystal_size_min 0.024
_refine_diff_density_max .425
_refine_diff_density_min -.472
_refine_ls_extinction_method none
_refine_ls_goodness_of_fit_all 1.735
_refine_ls_goodness_of_fit_obs 1.763
_refine_ls_hydrogen_treatment noref
_refine_ls_matrix_type full
_refine_ls_number_constraints 0
_refine_ls_number_parameters 253
_refine_ls_number_reflns 1510
_refine_ls_number_restraints 0
_refine_ls_R_factor_all .037
_refine_ls_R_factor_obs .034
_refine_ls_shift/esd_max .004
_refine_ls_shift/esd_mean .001
_refine_ls_structure_factor_coef F
_refine_ls_weighting_scheme sigma
_refine_ls_wR_factor_all .029
_refine_ls_wR_factor_obs .029
_reflns_number_observed 1510
_reflns_number_total 1557
_reflns_observed_criterion F^2^>0
_cod_data_source_file hl1021.cif
_cod_data_source_block pttm
_cod_depositor_comments
;
The following automatic conversions were performed:
'_exptl_absorpt_correction_type' value 'Gaussian' changed to 'gaussian'
according to '/home/saulius/struct/CIF-dictionaries/cif_core.dic'
dictionary named 'cif_core.dic' version 2.4.1 from 2010-06-29.

Automatic conversion script
Id: cif_fix_enum 1527 2010-12-29 10:47:43Z saulius 

The following automatic conversions were performed:

'_exptl_absorpt_correction_type' value 'Gaussian' changed to
'gaussian' according to
/home/saulius/struct/CIF-dictionaries/cif_core.dic dictionary named
'cif_core.dic' version 2.4.1 from 2010-06-29.

Automatic conversion script
Id: cif_fix_values 1715 2011-07-08 13:25:40Z adriana 
;
_cod_original_sg_symbol_H-M P121/c1
_cod_original_formula_sum 'C11 H11 K1 N8 O3 Pd1 S4'
_cod_database_code 2001904

loop_
_symmetry_equiv_pos_as_xyz
+x,+y,+z
-x,1/2+y,1/2-z
-x,-y,-z
+x,1/2-y,1/2+z

loop_
_atom_site_aniso_label
_atom_site_aniso_U_11
_atom_site_aniso_U_22
_atom_site_aniso_U_33
_atom_site_aniso_U_12
_atom_site_aniso_U_13
_atom_site_aniso_U_23
_atom_site_aniso_type_symbol
Pd .0266(4) .0245(4) .0325(4) .0004(3) .0034(3) -.0022(3) Pd
K .0420(10) .0480(10) .0540(10) .0060(10) -.0030(10) -.0110(10) K
O .053(4) .051(4) .058(4) .002(3) -.010(3) .013(3) O
S1 .0300(10) .044(2) .0410(10) .0050(10) .0020(10) -.0030(10) S
C1' .027(5) .031(5) .052(6) .004(5) -.001(5) .005(5) C
N1' .040(5) .085(7) .051(5) .019(5) .013(4) -.002(5) N
S2 .0310(10) .062(2) .0440(10) .0050(10) .0030(10) -.0140(10) S
C2' .026(5) .039(6) .038(6) -.001(4) .000(4) .000(5) C
N2' .039(5) .062(6) .051(5) .003(4) .008(4) -.013(5) N
S3 .0320(10) .047(2) .0370(10) .0040(10) .0050(10) -.0030(10) S
C3' .040(6) .057(7) .035(6) .006(5) .002(5) -.011(4) C
N3' .052(6) .115(8) .051(6) .008(5) -.005(5) -.022(5) N
S4 .0360(10) .054(2) .0350(10) -.0010(10) .0060(10) -.0070(10) S
C4' .036(6) .036(6) .036(6) -.005(4) .014(5) .000(4) C
N4' .049(5) .087(7) .039(5) -.005(5) .003(4) -.005(5) N
N1 .017(4) .042(5) .030(5) .004(3) .002(3) -.001(3) N
C2 .026(6) .022(5) .040(6) .004(4) .005(5) .008(4) C
O2 .025(3) .063(4) .028(4) .004(3) -.005(3) .003(3) O
N3 .026(5) .029(4) .022(4) -.002(4) -.001(3) .001(3) N
C3 .043(5) .043(6) .031(5) .005(4) .011(4) .001(4) C
C4 .026(6) .016(5) .042(6) -.001(4) .009(5) .003(4) C
C5 .021(6) .026(5) .029(5) -.005(4) -.004(4) .001(4) C
C6 .028(6) .021(5) .041(6) -.001(4) .009(5) .007(4) C
O6 .034(3) .061(4) .030(4) .003(3) .009(3) -.004(3) O
N7 .027(4) .040(5) .036(5) .001(4) .007(4) -.001(4) N
C7 .061(6) .056(7) .034(6) .008(5) .003(5) -.007(4) C
C8 .036(6) .033(5) .034(6) -.001(5) -.003(5) -.004(5) C
N9 .019(4) .027(4) .044(5) .004(3) .006(3) -.003(3) N

loop_
_atom_site_label
_atom_site_fract_x
_atom_site_fract_y
_atom_site_fract_z
_atom_site_U_iso_or_equiv
_atom_site_thermal_displace_type
_atom_site_calc_flag
_atom_site_calc_attached_atom
_atom_site_type_symbol
Pd .71102(4) .55862(9) .41507(4) .0278(4) Uani ? ? Pd
K 1.06010(10) .1163(3) .28910(10) .0490(10) Uani ? ? K
O .9096(4) .2247(8) .1950(3) .055(4) Uani ? ? O
S1 .85750(10) .5174(3) .46580(10) .0380(10) Uani ? ? S
C1' .9171(5) .4560(10) .3985(5) .037(5) Uani ? ? C
N1' .9591(5) .4120(10) .3538(4) .058(5) Uani ? ? N
S2 .56360(10) .5953(3) .36660(10) .0460(10) Uani ? ? S
C2' .5105(5) .7030(10) .4293(4) .034(5) Uani ? ? C
N2' .4732(5) .7780(10) .4704(4) .050(5) Uani ? ? N
S3 .75080(10) .4881(3) .29990(10) .0390(10) Uani ? ? S
C3' .6584(6) .4970(10) .2422(5) .044(6) Uani ? ? C
N3' .5973(5) .5010(10) .2020(4) .073(6) Uani ? ? N
S4 .66900(10) .6281(3) .52900(10) .0410(10) Uani ? ? S
C4' .7593(5) .6400(10) .5876(4) .035(5) Uani ? ? C
N4' .8188(5) .6530(10) .6305(4) .059(5) Uani ? ? N
N1 .8940(4) -.0006(8) .4366(3) .030(4) Uani ? ? N
C2 .8670(5) .0340(10) .5031(5) .029(5) Uani ? ? C
O2 .9184(3) .0390(8) .5577(3) .039(4) Uani ? ? O
N3 .7767(4) .0668(9) .5051(3) .026(4) Uani ? ? N
C3 .7421(5) .1150(10) .5737(4) .039(5) Uani ? ? C
C4 .7244(5) .0620(10) .4417(4) .028(5) Uani ? ? C
C5 .7534(5) .0210(10) .3765(4) .026(5) Uani ? ? C
C6 .8442(5) -.0120(10) .3692(5) .030(6) Uani ? ? C
O6 .8802(3) -.0422(8) .3146(3) .041(4) Uani ? ? O
N7 .6784(4) .0300(9) .3254(3) .034(4) Uani ? ? N
C7 .6752(6) -.0040(10) .2478(5) .050(6) Uani ? ? C
C8 .6100(5) .0710(10) .3601(5) .035(5) Uani ? ? C
N9 .6348(4) .0918(8) .4313(3) .030(4) Uani ? ? N
H8 .55118 .08354 .33865 .05100 Uiso ? ? H
H1 .95568 -.01924 .43644 .04000 Uiso ? ? H
H71 .67411 -.13457 .23912 .05700 Uiso ? ? H
H72 .62327 .05129 .22397 .05700 Uiso ? ? H
H73 .72602 .04877 .22995 .05700 Uiso ? ? H
H31 .70845 .01104 .58872 .07300 Uiso ? ? H
H32 .78979 .13864 .60904 .07300 Uiso ? ? H
H33 .70466 .22002 .56722 .07300 Uiso ? ? H
H9 .59610 .12320 .46890 .03500 Uiso ? ? H

loop_
_atom_type_symbol
_atom_type_scat_dispersion_real
_atom_type_scat_dispersion_imag
_atom_type_scat_source
PD -1.177 1.007 International_Tables_Vol_IV_Table_2.2B
K .179016 .25 International_Tables_Vol_IV_Table_2.2B
S .109985 .124023 International_Tables_Vol_IV_Table_2.2B
C .002014 .002014 International_Tables_Vol_IV_Table_2.2B
H 0 0 International_Tables_Vol_IV_Table_2.2B
N .004028 .002991 International_Tables_Vol_IV_Table_2.2B
O .007996 .005981 International_Tables_Vol_IV_Table_2.2B

loop_
_geom_angle_atom_site_label_1
_geom_angle_atom_site_label_2
_geom_angle_atom_site_label_3
_geom_angle_site_symmetry_1
_geom_angle_site_symmetry_2
_geom_angle_site_symmetry_3
_geom_angle
_geom_angle_publ_flag
S4 Pd S2 . . . 89.22(8) yes
S4 Pd S1 . . . 89.85(8) yes
S4 Pd S3 . . . 179.08(6) yes
S2 Pd S1 . . . 178.60(10) yes
S2 Pd S3 . . . 89.89(8) yes
S1 Pd S3 . . . 91.03(8) yes
C1' S1 Pd . . . 107.1(3) yes
N1' C1' S1 . . . 178.3(8) yes
C1' N1' K . . . 148.1(7) ?
C2' S2 Pd . . . 107.0(3) yes
N2' C2' S2 . . . 178.2(7) yes
C3' S3 Pd . . . 107.5(3) yes
N3' C3' S3 . . . 178.3(9) yes
C4' S4 Pd . . . 108.9(3) yes
N4' C4' S4 . . . 176.3(8) yes
H1 N1 C2 . . . 114.7(6) ?
H1 N1 C6 . . . 115.6(7) ?
C2 N1 C6 . . . 129.7(6) yes
O2 C2 N1 . . . 122.4(7) yes
O2 C2 N3 . . . 121.3(8) yes
N1 C2 N3 . . . 116.3(7) yes
C4 N3 C2 . . . 117.4(7) yes
C4 N3 C3 . . . 122.2(6) yes
C2 N3 C3 . . . 120.2(6) yes
H32 C3 H33 . . . 110.6(8) ?
H32 C3 H31 . . . 109.3(8) ?
H32 C3 N3 . . . 109.3(7) ?
H33 C3 H31 . . . 109.0(8) ?
H33 C3 N3 . . . 109.9(7) ?
H31 C3 N3 . . . 108.7(7) ?
N3 C4 C5 . . . 124.6(7) yes
N3 C4 N9 . . . 127.1(7) yes
C5 C4 N9 . . . 108.3(6) yes
C4 C5 N7 . . . 106.2(6) yes
C4 C5 C6 . . . 121.8(7) yes
N7 C5 C6 . . . 131.9(7) yes
O6 C6 N1 . . . 120.7(7) yes
O6 C6 C5 . . . 129.2(7) yes
N1 C6 C5 . . . 110.1(7) yes
C8 N7 C5 . . . 107.6(6) yes
C8 N7 C7 . . . 125.3(7) yes
C5 N7 C7 . . . 127.1(7) yes
H73 C7 H72 . . . 109.8(9) ?
H73 C7 H71 . . . 109.4(9) ?
H73 C7 N7 . . . 109.7(7) ?
H72 C7 H71 . . . 109.3(8) ?
H72 C7 N7 . . . 109.5(8) ?
H71 C7 N7 . . . 109.1(7) ?
H8 C8 N7 . . . 125.1(8) ?
H8 C8 N9 . . . 124.1(8) ?
N7 C8 N9 . . . 110.8(7) yes
H9 N9 C8 . . . 126.8(6) ?
H9 N9 C4 . . . 126.2(6) ?
C8 N9 C4 . . . 107.0(7) yes

loop_
_geom_bond_atom_site_label_1
_geom_bond_atom_site_label_2
_geom_bond_site_symmetry_1
_geom_bond_site_symmetry_2
_geom_bond_distance
_geom_bond_publ_flag
Pd S1 . . 2.341(2) yes
Pd S2 . . 2.338(2) yes
Pd S3 . . 2.343(2) yes
Pd S4 . . 2.331(2) yes
K N4' . 3_766 2.791(8) ?
K O . . 2.837(6) ?
K O . 2_745 2.857(6) ?
K N1' . . 2.946(8) ?
S1 C1' . . 1.680(9) yes
C1' N1' . . 1.140(10) yes
S2 C2' . . 1.675(9) yes
C2' N2' . . 1.130(10) yes
S3 C3' . . 1.677(9) yes
C3' N3' . . 1.130(10) yes
S4 C4' . . 1.662(8) yes
C4' N4' . . 1.140(10) yes
N1 H1 . . .945(6) ?
N1 C2 . . 1.370(10) yes
N1 C6 . . 1.400(10) yes
C2 O2 . . 1.217(9) yes
C2 N3 . . 1.390(10) yes
N3 C4 . . 1.352(9) yes
N3 C3 . . 1.470(10) yes
C3 H32 . . .942(7) ?
C3 H33 . . .945(8) ?
C3 H31 . . .960(8) ?
C4 C5 . . 1.360(10) yes
C4 N9 . . 1.371(9) yes
C5 N7 . . 1.407(9) yes
C5 C6 . . 1.420(10) yes
C6 O6 . . 1.220(10) yes
N7 C8 . . 1.310(10) yes
N7 C7 . . 1.460(10) yes
C7 H73 . . .948(9) ?
C7 H72 . . .949(8) ?
C7 H71 . . .953(9) ?
C8 H8 . . .943(8) ?
C8 N9 . . 1.350(10) yes
N9 H9 . . .985(7) ?

loop_
_geom_contact_atom_site_label_1
_geom_contact_atom_site_label_2
_geom_contact_distance
_geom_contact_site_symmetry_1
_geom_contact_site_symmetry_2
_geom_contact_publ_flag
Pd S4 2.331(2) . . ?
Pd S2 2.338(2) . . ?
Pd S1 2.341(2) . . ?
Pd S3 2.343(2) . . ?
Pd C2' 3.250(8) . . ?
Pd C1' 3.258(8) . . ?
Pd C3' 3.265(9) . . ?
Pd C4' 3.272(8) . . ?
Pd C5 3.471(7) . . ?
Pd N9 3.566(6) . . ?
Pd C4 3.601(8) . . ?
Pd C4 3.646(8) . . ?
Pd H33 3.7405(7) . . ?
Pd H9 3.7635(7) . . ?
Pd N7 3.781(7) . . ?
Pd C6 3.828(8) . . ?
Pd C8 3.912(8) . . ?
Pd H71 3.9378(7) . . ?
Pd C5 3.984(7) . . ?
Pd N3 3.988(6) . . ?
K N4' 2.791(8) . 3_766 ?
K O 2.837(6) . . ?
K O 2.857(6) . . ?
K N1' 2.946(8) . . ?
K N1' 3.026(8) . . ?
K O6 3.039(6) . . ?
K O2 3.048(6) . . ?
K O6 3.303(6) . . ?
K H32 3.351(2) . . ?
K H1 3.448(2) . . ?
K S3 3.580(3) . . ?
K C1' 3.727(9) . . ?
K C4' 3.812(8) . . ?
K C6 3.850(9) . . ?
K C1' 3.963(9) . . ?
O H32 2.495(5) . . ?
O K 2.837(6) . . ?
O K 2.857(6) . . ?
O O6 3.004(8) . . ?
O O2 3.082(8) . . ?
O H73 3.186(6) . . ?
O N1' 3.200(10) . . ?
O N4' 3.210(10) . 3_766 ?
O N1' 3.263(9) . . ?
O C3 3.420(9) . . ?
O O6 3.621(8) . . ?
O H33 3.735(5) . . ?
O S3 3.764(6) . . ?
O H1 3.819(6) . . ?
O C1' 3.820(10) . . ?
O C6 3.880(10) . . ?
O C4' 3.880(10) . . ?
O H31 3.946(5) . . ?
O C2 3.960(10) . . ?
O2 C2 1.217(9) . . ?
O2 H1 1.907(5) . . ?
O2 N1 2.266(8) . . ?
O2 N3 2.277(8) . . ?
O2 H32 2.371(5) . . ?
O2 H1 2.421(5) . . ?
O2 C3 2.780(10) . . ?
O2 N1 2.850(8) . 3_756 ?
O2 K 3.048(6) . . ?
O2 O 3.082(8) . . ?
O2 H31 3.302(5) . . ?
O2 C4 3.469(9) . . ?
O2 O2 3.488(8) . . ?
O2 N4' 3.500(10) . 3_766 ?
O2 H33 3.515(5) . . ?
O2 C6 3.590(10) . . ?
O2 C2 3.600(10) . . ?
O2 O6 3.670(7) . . ?
O2 C6 3.719(9) . . ?
O2 C4' 3.820(10) . . ?
O2 S1 3.902(6) . . ?
O2 C5 3.988(9) . . ?
O2 N1' 4.000(10) . . ?
H32 H33 1.55100(10) . . ?
H31 H33 1.5510(2) . . ?
H31 H32 1.55130(10) . . ?
H71 H72 1.55130(10) . . ?
H71 H73 1.55140(10) . . ?
H72 H73 1.5514(2) . . ?
O2 H1 1.907(5) . 3_756 ?
C2 H1 1.961(9) . . ?
N7 H71 1.989(6) . . ?
N7 H72 1.990(6) . . ?
N7 H73 1.992(7) . . ?
N3 H32 1.993(6) . . ?
C6 H1 1.997(8) . . ?
N3 H31 1.999(6) . . ?
N3 H33 2.001(6) . . ?
N7 H8 2.008(6) . . ?
N9 H8 2.032(6) . . ?
C8 H9 2.092(9) . . ?
C4 H9 2.109(8) . . ?
C4 C8 2.190(10) . . ?
N7 N9 2.189(9) . . ?
C5 C8 2.200(10) . . ?
C4 N7 2.220(10) . . ?
C5 N9 2.220(10) . . ?
N1 O2 2.266(8) . . ?
O2 N3 2.277(8) . . ?
N1 O6 2.279(8) . . ?
N1 C5 2.308(9) . . ?
N1 N3 2.346(9) . . ?
C2 C4 2.350(10) . . ?
O2 H32 2.371(5) . . ?
C5 O6 2.387(9) . . ?
N3 C5 2.410(10) . . ?
O2 H1 2.421(5) . . ?
C4 C6 2.430(10) . . ?
H33 H9 2.43270(10) . . ?
N3 N9 2.438(8) . . ?
O6 H1 2.438(5) . . ?
C7 C8 2.460(10) . . ?
H8 H9 2.4662(2) . . ?
C3 C4 2.470(10) . . ?
C2 C3 2.480(10) . . ?
C2 C6 2.500(10) . . ?
H8 H72 2.50920(10) . . ?
C2 H32 2.512(9) . . ?
C8 H72 2.568(9) . . ?
C5 C7 2.570(10) . . ?
C6 N7 2.580(10) . . ?
H1 H1 2.6122(2) . 3_756 ?
N1 C4 2.623(9) . . ?
C4 H33 2.643(8) . . ?
C5 H73 2.724(8) . . ?
C7 H8 2.731(9) . . ?
N9 N2' 2.740(10) . 3_666 ?
O6 H73 2.759(5) . . ?
C2 C5 2.770(10) . . ?
O2 C3 2.780(10) . . ?
H31 H9 2.78160(10) . . ?
N3 H9 2.783(6) . . ?
C3 H9 2.796(7) . . ?
N9 H33 2.796(6) . . ?
C4 H31 2.797(8) . . ?
S4 N4' 2.806(7) . . ?
S3 N3' 2.806(8) . . ?
C2 H1 2.809(8) . 3_756 ?
S2 N2' 2.809(8) . . ?
S1 N1' 2.823(8) . . ?
N1 O2 2.850(8) . 3_756 ?
N3 C6 2.880(10) . . ?
C2' S4 2.930(8) . . ?
C5 H71 2.933(7) . . ?
S2 C3' 2.940(10) . . ?
C8 H71 2.942(9) . . ?
C3 N9 2.970(10) . . ?
C1' S3 2.970(8) . . ?
S1 C4' 2.972(9) . . ?
C2 H31 3.025(9) . . ?
K N1' 3.026(8) . 2_745 ?
C6 H73 3.027(8) . . ?
N9 H31 3.081(6) . . ?
C4 H8 3.093(7) . . ?
C5 H8 3.108(7) . . ?

loop_
_geom_torsion_atom_site_label_1
_geom_torsion_atom_site_label_2
_geom_torsion_atom_site_label_3
_geom_torsion_atom_site_label_4
_geom_torsion_site_symmetry_1
_geom_torsion_site_symmetry_2
_geom_torsion_site_symmetry_3
_geom_torsion_site_symmetry_4
_geom_torsion
_geom_torsion_publ_flag
S2 Pd S1 C1' . . . . 131(1) ?
S3 Pd S1 C1' . . . . -1.1(3) ?
S4 Pd S1 C1' . . . . 178.7(3) ?
S1 Pd S2 C2' . . . . 62(1) ?
S3 Pd S2 C2' . . . . -165.8(3) ?
S4 Pd S2 C2' . . . . 14.4(3) ?
S1 Pd S3 C3' . . . . 178.7(3) ?
S2 Pd S3 C3' . . . . -.3(3) ?
S4 Pd S3 C3' . . . . 14(1) ?
S1 Pd S4 C4' . . . . 6.3(3) ?
S2 Pd S4 C4' . . . . -174.7(3) ?
S3 Pd S4 C4' . . . . 171(1) ?
Pd S1 C1' N1' . . . . -156(*) ?
S1 C1' N1' K . . . . 47(*) ?
Pd S2 C2' N2' . . . . 150(*) ?
Pd S3 C3' N3' . . . . -173(*) ?
Pd S4 C4' N4' . . . . 163(*) ?
C6 N1 C2 O2 . . . . 179.7(7) ?
C6 N1 C2 N3 . . . . -2(1) ?
H1 N1 C2 O2 . . . . 0(1) ?
H1 N1 C2 N3 . . . . 178.4(6) ?
C2 N1 C6 C5 . . . . 0(1) ?
C2 N1 C6 O6 . . . . 179.1(7) ?
H1 N1 C6 C5 . . . . -179.0(6) ?
H1 N1 C6 O6 . . . . 0(1) ?
N1 C2 N3 C3 . . . . -176.8(6) ?
N1 C2 N3 C4 . . . . 0(1) ?
O2 C2 N3 C3 . . . . 2(1) ?
O2 C2 N3 C4 . . . . 178.8(7) ?
C2 N3 C3 H31 . . . . -109.1(8) ?
C2 N3 C3 H32 . . . . 10(1) ?
C2 N3 C3 H33 . . . . 131.6(7) ?
C4 N3 C3 H31 . . . . 74.2(9) ?
C4 N3 C3 H32 . . . . -166.6(7) ?
C4 N3 C3 H33 . . . . -45(1) ?
C2 N3 C4 C5 . . . . 2(1) ?
C2 N3 C4 N9 . . . . -179.3(7) ?
C3 N3 C4 C5 . . . . 178.8(7) ?
C3 N3 C4 N9 . . . . -3(1) ?
N3 C4 C5 C6 . . . . -3(1) ?
N3 C4 C5 N7 . . . . 179.6(7) ?
N9 C4 C5 C6 . . . . 178.4(7) ?
N9 C4 C5 N7 . . . . .7(8) ?
N3 C4 N9 C8 . . . . -179.3(8) ?
N3 C4 N9 H9 . . . . 0(1) ?
C5 C4 N9 C8 . . . . -.4(8) ?
C5 C4 N9 H9 . . . . 179.8(7) ?
C4 C5 C6 N1 . . . . 1(1) ?
C4 C5 C6 O6 . . . . -176.8(8) ?
N7 C5 C6 N1 . . . . 178.2(7) ?
N7 C5 C6 O6 . . . . 0(1) ?
C4 C5 N7 C7 . . . . -179.6(7) ?
C4 C5 N7 C8 . . . . -.7(8) ?
C6 C5 N7 C7 . . . . 3(1) ?
C6 C5 N7 C8 . . . . -178.1(8) ?
C5 N7 C7 H71 . . . . 80(1) ?
C5 N7 C7 H72 . . . . -160.1(7) ?
C5 N7 C7 H73 . . . . -40(1) ?
C8 N7 C7 H71 . . . . -98(1) ?
C8 N7 C7 H72 . . . . 21(1) ?
C8 N7 C7 H73 . . . . 141.7(8) ?
C5 N7 C8 N9 . . . . .5(9) ?
C5 N7 C8 H8 . . . . -179.1(8) ?
C7 N7 C8 N9 . . . . 179.4(7) ?
C7 N7 C8 H8 . . . . 0(1) ?
N7 C8 N9 C4 . . . . -.0(9) ?
N7 C8 N9 H9 . . . . 179.7(7) ?
H8 C8 N9 C4 . . . . 179.5(8) ?
H8 C8 N9 H9 . . . . 0(1) ?
